data_2106003
loop_
_publ_author_name
'Tykarska, Ewa'
'Gdaniec, Maria'

_publ_section_title
;
 Solid-state supramolecular architecture of carbenoxolone -- comparative
 studies with glycyrrhetinic and glycyrrhizic acids
;
_journal_issue 1
_journal_name_full 'Acta Crystallographica Section B'
_journal_page_first
;
;
_journal_paper_doi 10.1107/S2052520614026419
_journal_volume 71
_journal_year 2015
_chemical_formula_moiety 'C34 H50 O7'
_chemical_formula_sum 'C34 H50 O7'
_chemical_formula_weight 570.74
_chemical_name_systematic
;
(2S,4aS,6aR,6aS,6bR,8aR,10S,12aS,14bR)-10-(3-carboxypropanoyloxy)-
2,4a,6a,6b,9,9,12a-heptamethyl-13-oxo-3,4,5,6,6a,7,8,8a,10,11,12,14b-
dodecahydro-1H-picene-2-carboxylic acid
;
_space_group_crystal_system monoclinic
_space_group_IT_number 4
_space_group_name_Hall 'P 2yb'
_space_group_name_H-M_alt 'P 1 21 1'
_symmetry_space_group_name_Hall 'P 2yb'
_symmetry_space_group_name_H-M 'P 1 21 1'
_atom_sites_solution_hydrogens geom
_atom_sites_solution_primary direct
_atom_sites_solution_secondary difmap
_audit_creation_method SHELXL-2014
_cell_angle_alpha 90
_cell_angle_beta 90.9440(10)
_cell_angle_gamma 90
_cell_formula_units_Z 4
_cell_length_a 7.47600(10)
_cell_length_b 35.9810(5)
_cell_length_c 11.3590(2)
_cell_measurement_reflns_used 23974
_cell_measurement_temperature 130(2)
_cell_measurement_theta_max 75.2946
_cell_measurement_theta_min 2.4551
_cell_volume 3055.09(8)
_computing_cell_refinement
;
CrysAlisPro, Agilent Technologies,
Version 1.171.36.28 (release 01-02-2013 CrysAlis171 .NET)
(compiled Feb  1 2013,16:14:44)
;
_computing_data_collection
;
CrysAlisPro, Agilent Technologies,
Version 1.171.36.28 (release 01-02-2013 CrysAlis171 .NET)
(compiled Feb  1 2013,16:14:44)
;
_computing_data_reduction
;
CrysAlisPro, Agilent Technologies,
Version 1.171.36.28 (release 01-02-2013 CrysAlis171 .NET)
(compiled Feb  1 2013,16:14:44)
;
_computing_molecular_graphics
;
 Mercury CSD 2.4 - new features for the visualization and investigation
 of crystal structures, C. F. Macrae, I. J. Bruno, J. A. Chisholm,
 P. R. Edgington, P. McCabe, E. Pidcock, L. Rodriguez-Monge, R. Taylor,
 J. van de Streek and P. A. Wood, J. Appl. Cryst., 41, 466-470, 2008.
;
_computing_publication_material 'SHELXL-2014 (Sheldrick, 2014)'
_computing_structure_refinement 'SHELXL-2014 (Sheldrick, 2014)'
_computing_structure_solution 'SIR2004 (Burla et al.,2005)'
_diffrn_ambient_temperature 130(2)
_diffrn_detector_area_resol_mean 10.5357
_diffrn_measured_fraction_theta_full 1.000
_diffrn_measured_fraction_theta_max 0.986
_diffrn_measurement_device_type 'SuperNova, Single source at offset), Atlas'
_diffrn_measurement_method '\w scans'
_diffrn_radiation_type CuK\a
_diffrn_radiation_wavelength 1.54184
_diffrn_reflns_av_R_equivalents 0.0170
_diffrn_reflns_limit_h_max 8
_diffrn_reflns_limit_h_min -9
_diffrn_reflns_limit_k_max 44
_diffrn_reflns_limit_k_min -44
_diffrn_reflns_limit_l_max 14
_diffrn_reflns_limit_l_min -14
_diffrn_reflns_number 29858
_diffrn_reflns_theta_full 66.500
_diffrn_reflns_theta_max 75.424
_diffrn_reflns_theta_min 2.456
_exptl_absorpt_coefficient_mu 0.683
_exptl_absorpt_correction_T_max 1.00000
_exptl_absorpt_correction_T_min 0.92560
_exptl_absorpt_correction_type multi-scan
_exptl_absorpt_process_details
;
CrysAlisPro, Agilent Technologies,
Version 1.171.36.28 (release 01-02-2013 CrysAlis171 .NET)
(compiled Feb  1 2013,16:14:44)
Empirical absorption correction using spherical harmonics,
 implemented in SCALE3 ABSPACK scaling algorithm.
;
_exptl_crystal_colour colourless
_exptl_crystal_density_diffrn 1.241
_exptl_crystal_density_method 'not measured'
_exptl_crystal_description plate
_exptl_crystal_F_000 1240
_exptl_crystal_size_max 0.25
_exptl_crystal_size_mid 0.20
_exptl_crystal_size_min 0.08
_refine_diff_density_max 0.299
_refine_diff_density_min -0.200
_refine_ls_abs_structure_details
;
 Flack x determined using 5389 quotients [(I+)-(I-)]/[(I+)+(I-)]
 (Parsons, Flack and Wagner, Acta Cryst. B69 (2013) 249-259).
;
_refine_ls_abs_structure_Flack 0.04(6)
_refine_ls_extinction_method none
_refine_ls_goodness_of_fit_ref 1.032
_refine_ls_hydrogen_treatment constr
_refine_ls_matrix_type full
_refine_ls_number_parameters 782
_refine_ls_number_reflns 11862
_refine_ls_number_restraints 8
_refine_ls_restrained_S_all 1.032
_refine_ls_R_factor_all 0.0356
_refine_ls_R_factor_gt 0.0353
_refine_ls_shift/su_max 0.000
_refine_ls_shift/su_mean 0.000
_refine_ls_structure_factor_coef Fsqd
_refine_ls_weighting_details 'w=1/[\s^2^(Fo^2^)+(0.0515P)^2^+0.9278P] where P=(Fo^2^+2Fc^2^)/3'
_refine_ls_weighting_scheme calc
_refine_ls_wR_factor_gt 0.0952
_refine_ls_wR_factor_ref 0.0954
_reflns_number_gt 11755
_reflns_number_total 11862
_reflns_threshold_expression 'I > 2\s(I)'
_cod_data_source_file bm5069sup1.cif
_cod_data_source_block CBX_1
_cod_database_code 2106003
_shelx_space_group_comment
;
The symmetry employed for this shelxl refinement is uniquely defined
by the following loop, which should always be used as a source of
symmetry information in preference to the above space-group names.
They are only intended as comments.
;
_shelxl_version_number 20.14

loop_
_space_group_symop_operation_xyz
'x, y, z'
'-x, y+1/2, -z'

loop_
_atom_site_type_symbol
_atom_site_label
_atom_site_fract_x
_atom_site_fract_y
_atom_site_fract_z
_atom_site_U_iso_or_equiv
_atom_site_adp_type
_atom_site_calc_flag
_atom_site_occupancy
_atom_site_disorder_assembly
_atom_site_disorder_group
C C1A 0.2984(3) 0.73782(6) 1.4286(2) 0.0253(4) Uani d 1 . .
H H1A1 0.3825 0.7268 1.4872 0.030 Uiso calc 1 . .
H H1A2 0.3310 0.7283 1.3500 0.030 Uiso calc 1 . .
C C2A 0.3194(3) 0.78015(7) 1.4300(2) 0.0267(5) Uani d 1 . .
H H2A1 0.2944 0.7898 1.5097 0.032 Uiso calc 1 . .
H H2A2 0.4439 0.7869 1.4105 0.032 Uiso calc 1 . .
C C3A 0.1914(3) 0.79749(6) 1.3413(2) 0.0262(5) Uani d 1 . .
H H3A 0.2222 0.7883 1.2610 0.031 Uiso calc 1 . .
C C4A -0.0070(3) 0.78898(6) 1.3631(2) 0.0250(5) Uani d 1 . .
C C5A -0.0240(3) 0.74572(6) 1.36945(19) 0.0234(4) Uani d 1 . .
H H5A 0.0100 0.7368 1.2896 0.028 Uiso calc 1 . .
C C6A -0.2169(3) 0.73218(7) 1.3852(2) 0.0268(5) Uani d 1 . .
H H6A1 -0.2516 0.7354 1.4683 0.032 Uiso calc 1 . .
H H6A2 -0.2991 0.7472 1.3353 0.032 Uiso calc 1 . .
C C7A -0.2329(3) 0.69138(6) 1.3510(2) 0.0260(5) Uani d 1 . .
H H7A1 -0.2109 0.6890 1.2656 0.031 Uiso calc 1 . .
H H7A2 -0.3570 0.6831 1.3650 0.031 Uiso calc 1 . .
C C8A -0.1032(3) 0.66527(6) 1.41830(19) 0.0221(4) Uani d 1 . .
C C9A 0.0895(3) 0.68268(6) 1.42587(19) 0.0217(4) Uani d 1 . .
H H9A 0.1361 0.6806 1.3441 0.026 Uiso calc 1 . .
C C10A 0.1058(3) 0.72506(6) 1.45655(19) 0.0223(4) Uani d 1 . .
C C11A 0.2084(3) 0.65646(7) 1.4994(2) 0.0255(5) Uani d 1 . .
O O11A 0.3270(3) 0.66691(5) 1.56692(17) 0.0368(4) Uani d 1 . .
C C12A 0.1768(3) 0.61630(7) 1.4833(2) 0.0266(5) Uani d 1 . .
H H12A 0.2569 0.5996 1.5218 0.032 Uiso calc 1 . .
C C13A 0.0425(3) 0.60164(6) 1.41824(19) 0.0227(4) Uani d 1 . .
C C14A -0.0880(3) 0.62685(6) 1.35103(19) 0.0222(4) Uani d 1 . .
C C15A -0.2750(3) 0.60888(7) 1.3348(2) 0.0269(5) Uani d 1 . .
H H15A -0.3429 0.6122 1.4082 0.032 Uiso calc 1 . .
H H15B -0.3408 0.6220 1.2710 0.032 Uiso calc 1 . .
C C16A -0.2673(3) 0.56754(7) 1.3051(2) 0.0275(5) Uani d 1 . .
H H16A -0.2118 0.5644 1.2272 0.033 Uiso calc 1 . .
H H16B -0.3908 0.5577 1.2993 0.033 Uiso calc 1 . .
C C17A -0.1612(3) 0.54484(7) 1.3964(2) 0.0259(5) Uani d 1 . .
C C18A 0.0337(3) 0.55962(6) 1.4045(2) 0.0242(4) Uani d 1 . .
H H18A 0.0889 0.5487 1.4774 0.029 Uiso calc 1 . .
C C19A 0.1511(3) 0.54740(7) 1.3005(2) 0.0268(5) Uani d 1 . .
H H19A 0.1088 0.5602 1.2281 0.032 Uiso calc 1 . .
H H19B 0.2760 0.5553 1.3164 0.032 Uiso calc 1 . .
C C20A 0.1480(3) 0.50524(7) 1.2795(2) 0.0309(5) Uani d 1 . .
C C21A -0.0455(4) 0.49295(7) 1.2599(2) 0.0341(5) Uani d 1 . .
H H21A -0.0488 0.4657 1.2481 0.041 Uiso calc 1 . .
H H21B -0.0939 0.5048 1.1875 0.041 Uiso calc 1 . .
C C22A -0.1636(3) 0.50315(7) 1.3635(2) 0.0329(5) Uani d 1 . .
H H22A -0.1241 0.4886 1.4331 0.039 Uiso calc 1 . .
H H22B -0.2883 0.4958 1.3443 0.039 Uiso calc 1 . .
C C23A -0.0775(3) 0.80960(7) 1.4717(2) 0.0303(5) Uani d 1 . .
H H23A -0.1986 0.8009 1.4886 0.045 Uiso calc 1 . .
H H23B -0.0801 0.8364 1.4559 0.045 Uiso calc 1 . .
H H23C 0.0015 0.8046 1.5396 0.045 Uiso calc 1 . .
C C24A -0.1113(4) 0.80316(7) 1.2546(2) 0.0339(5) Uani d 1 . .
H H24A -0.0859 0.8296 1.2430 0.051 Uiso calc 1 . .
H H24B -0.2398 0.7997 1.2666 0.051 Uiso calc 1 . .
H H24C -0.0750 0.7892 1.1850 0.051 Uiso calc 1 . .
C C25A 0.0679(3) 0.73275(7) 1.5872(2) 0.0277(5) Uani d 1 . .
H H25A 0.1219 0.7565 1.6102 0.042 Uiso calc 1 . .
H H25B 0.1194 0.7128 1.6357 0.042 Uiso calc 1 . .
H H25C -0.0616 0.7338 1.5987 0.042 Uiso calc 1 . .
C C26A -0.1785(3) 0.65954(7) 1.5435(2) 0.0281(5) Uani d 1 . .
H H26A -0.2920 0.6460 1.5378 0.042 Uiso calc 1 . .
H H26B -0.1986 0.6838 1.5803 0.042 Uiso calc 1 . .
H H26C -0.0927 0.6453 1.5913 0.042 Uiso calc 1 . .
C C27A -0.0105(3) 0.63186(7) 1.2258(2) 0.0273(5) Uani d 1 . .
H H27A -0.0391 0.6099 1.1779 0.041 Uiso calc 1 . .
H H27B 0.1196 0.6348 1.2318 0.041 Uiso calc 1 . .
H H27C -0.0633 0.6540 1.1887 0.041 Uiso calc 1 . .
C C28A -0.2451(4) 0.54892(7) 1.5183(2) 0.0336(5) Uani d 1 . .
H H28A -0.3730 0.5431 1.5127 0.050 Uiso calc 1 . .
H H28B -0.2292 0.5745 1.5463 0.050 Uiso calc 1 . .
H H28C -0.1865 0.5317 1.5737 0.050 Uiso calc 1 . .
C C29A 0.2632(4) 0.49613(8) 1.1720(3) 0.0384(6) Uani d 1 . .
H H29A 0.2539 0.4695 1.1541 0.058 Uiso calc 1 . .
H H29B 0.3883 0.5025 1.1896 0.058 Uiso calc 1 . .
H H29C 0.2206 0.5106 1.1040 0.058 Uiso calc 1 . .
C C30A 0.2310(3) 0.48430(7) 1.3835(2) 0.0330(5) Uani d 1 . .
O O30A 0.3758(3) 0.49817(6) 1.42668(19) 0.0433(5) Uani d 1 . .
H H30A 0.4118 0.4850 1.4835 0.065 Uiso calc 1 . .
O O31A 0.1653(3) 0.45455(5) 1.4193(2) 0.0443(5) Uani d 1 . .
C C1B 0.2060(3) 0.65492(6) 0.9282(2) 0.0265(5) Uani d 1 . .
H H1B1 0.1220 0.6671 0.9825 0.032 Uiso calc 1 . .
H H1B2 0.1749 0.6631 0.8472 0.032 Uiso calc 1 . .
C C2B 0.1829(3) 0.61277(7) 0.9365(2) 0.0284(5) Uani d 1 . .
H H2B1 0.2052 0.6047 1.0188 0.034 Uiso calc 1 . .
H H2B2 0.0585 0.6060 0.9144 0.034 Uiso calc 1 . .
C C3B 0.3111(3) 0.59308(6) 0.8560(2) 0.0255(5) Uani d 1 . .
H H3B 0.2824 0.6002 0.7728 0.031 Uiso calc 1 . .
C C4B 0.5092(3) 0.60161(6) 0.8822(2) 0.0250(4) Uani d 1 . .
C C5B 0.5290(3) 0.64497(6) 0.88015(19) 0.0220(4) Uani d 1 . .
H H5B 0.4965 0.6524 0.7977 0.026 Uiso calc 1 . .
C C6B 0.7218(3) 0.65823(6) 0.8983(2) 0.0255(5) Uani d 1 . .
H H6B1 0.7553 0.6566 0.9828 0.031 Uiso calc 1 . .
H H6B2 0.8036 0.6420 0.8539 0.031 Uiso calc 1 . .
C C7B 0.7412(3) 0.69831(6) 0.8560(2) 0.0248(4) Uani d 1 . .
H H7B1 0.7197 0.6990 0.7698 0.030 Uiso calc 1 . .
H H7B2 0.8657 0.7066 0.8714 0.030 Uiso calc 1 . .
C C8B 0.6133(3) 0.72570(6) 0.91485(19) 0.0213(4) Uani d 1 . .
C C9B 0.4193(3) 0.70931(6) 0.92107(19) 0.0213(4) Uani d 1 . .
H H9B 0.3738 0.7099 0.8378 0.026 Uiso calc 1 . .
C C10B 0.3995(3) 0.66757(6) 0.95919(19) 0.0220(4) Uani d 1 . .
C C11B 0.3018(3) 0.73726(7) 0.9855(2) 0.0264(5) Uani d 1 . .
O O11B 0.1801(3) 0.72848(5) 1.05145(18) 0.0374(4) Uani d 1 . .
C C12B 0.3372(3) 0.77690(7) 0.9633(2) 0.0267(5) Uani d 1 . .
H H12B 0.2584 0.7946 0.9968 0.032 Uiso calc 1 . .
C C13B 0.4730(3) 0.78981(6) 0.89908(19) 0.0224(4) Uani d 1 . .
C C14B 0.6019(3) 0.76277(6) 0.83986(19) 0.0213(4) Uani d 1 . .
C C15B 0.7898(3) 0.77999(6) 0.8253(2) 0.0250(4) Uani d 1 . .
H H15C 0.8554 0.7786 0.9017 0.030 Uiso calc 1 . .
H H15D 0.8568 0.7651 0.7676 0.030 Uiso calc 1 . .
C C16B 0.7855(3) 0.82042(7) 0.7843(2) 0.0261(5) Uani d 1 . .
H H16C 0.9097 0.8297 0.7788 0.031 Uiso calc 1 . .
H H16D 0.7300 0.8216 0.7047 0.031 Uiso calc 1 . .
C C17B 0.6813(3) 0.84554(6) 0.8672(2) 0.0244(4) Uani d 1 . .
C C18B 0.4861(3) 0.83143(6) 0.8770(2) 0.0235(4) Uani d 1 . .
H H18B 0.4340 0.8440 0.9470 0.028 Uiso calc 1 . .
C C19B 0.3651(3) 0.84159(7) 0.7699(2) 0.0271(5) Uani d 1 . .
H H19C 0.4031 0.8269 0.7009 0.033 Uiso calc 1 . .
H H19D 0.2403 0.8346 0.7872 0.033 Uiso calc 1 . .
C C20B 0.3710(3) 0.88303(7) 0.7385(2) 0.0291(5) Uani d 1 . .
C C21B 0.5650(4) 0.89371(7) 0.7151(2) 0.0324(5) Uani d 1 . .
H H21C 0.6083 0.8795 0.6466 0.039 Uiso calc 1 . .
H H21D 0.5710 0.9205 0.6953 0.039 Uiso calc 1 . .
C C22B 0.6861(3) 0.88590(7) 0.8216(2) 0.0302(5) Uani d 1 . .
H H22C 0.6513 0.9027 0.8864 0.036 Uiso calc 1 . .
H H22D 0.8107 0.8920 0.8008 0.036 Uiso calc 1 . .
C C23B 0.5746(3) 0.58281(7) 0.9970(2) 0.0303(5) Uani d 1 . .
H H23D 0.5786 0.5558 0.9856 0.045 Uiso calc 1 . .
H H23E 0.4922 0.5887 1.0605 0.045 Uiso calc 1 . .
H H23F 0.6945 0.5919 1.0178 0.045 Uiso calc 1 . .
C C24B 0.6174(4) 0.58529(7) 0.7809(2) 0.0326(5) Uani d 1 . .
H H24D 0.5872 0.5985 0.7078 0.049 Uiso calc 1 . .
H H24E 0.5885 0.5589 0.7717 0.049 Uiso calc 1 . .
H H24F 0.7454 0.5881 0.7984 0.049 Uiso calc 1 . .
C C25B 0.4336(3) 0.66227(7) 1.09263(19) 0.0271(5) Uani d 1 . .
H H25D 0.3784 0.6390 1.1182 0.041 Uiso calc 1 . .
H H25E 0.3814 0.6831 1.1356 0.041 Uiso calc 1 . .
H H25F 0.5628 0.6613 1.1087 0.041 Uiso calc 1 . .
C C26B 0.6881(3) 0.73386(7) 1.0396(2) 0.0268(5) Uani d 1 . .
H H26D 0.6968 0.7106 1.0844 0.040 Uiso calc 1 . .
H H26E 0.6080 0.7511 1.0799 0.040 Uiso calc 1 . .
H H26F 0.8071 0.7451 1.0339 0.040 Uiso calc 1 . .
C C27B 0.5254(3) 0.75554(6) 0.7137(2) 0.0264(5) Uani d 1 . .
H H27D 0.3949 0.7533 0.7166 0.040 Uiso calc 1 . .
H H27E 0.5761 0.7325 0.6828 0.040 Uiso calc 1 . .
H H27F 0.5571 0.7763 0.6622 0.040 Uiso calc 1 . .
C C28B 0.7687(3) 0.84477(7) 0.9900(2) 0.0313(5) Uani d 1 . .
H H28D 0.8964 0.8505 0.9839 0.047 Uiso calc 1 . .
H H28E 0.7541 0.8200 1.0246 0.047 Uiso calc 1 . .
H H28F 0.7115 0.8633 1.0402 0.047 Uiso calc 1 . .
C C29B 0.2507(4) 0.89060(8) 0.6289(3) 0.0390(6) Uani d 1 . .
H H29D 0.2547 0.9171 0.6094 0.059 Uiso calc 1 . .
H H29E 0.1272 0.8834 0.6457 0.059 Uiso calc 1 . .
H H29F 0.2938 0.8761 0.5622 0.059 Uiso calc 1 . .
C C30B 0.2984(3) 0.90719(7) 0.8362(2) 0.0298(5) Uani d 1 . .
O O30B 0.1559(2) 0.89421(5) 0.88724(18) 0.0375(4) Uani d 1 . .
H H30B 0.1237 0.9091 0.9399 0.056 Uiso calc 1 . .
O O31B 0.3650(3) 0.93729(5) 0.86156(19) 0.0404(5) Uani d 1 . .
O O1' 0.2117(2) 0.83791(5) 1.34332(15) 0.0301(4) Uani d 1 . .
C C1' 0.3306(6) 0.85310(9) 1.2711(3) 0.0325(7) Uani d 0.842(5) A 1
C C2' 0.3050(10) 0.89475(11) 1.2652(6) 0.0414(13) Uani d 0.842(5) A 1
H H2'1 0.2582 0.9036 1.3413 0.050 Uiso calc 0.842(5) A 1
H H2'2 0.2149 0.9006 1.2032 0.050 Uiso calc 0.842(5) A 1
C C3' 0.4795(6) 0.91559(11) 1.2388(3) 0.0498(10) Uani d 0.842(5) A 1
H H3'1 0.5674 0.8981 1.2055 0.060 Uiso calc 0.842(5) A 1
H H3'2 0.4554 0.9353 1.1799 0.060 Uiso calc 0.842(5) A 1
C C4' 0.5563(5) 0.93281(11) 1.3503(4) 0.0436(9) Uani d 0.842(5) A 1
O O2' 0.4371(4) 0.83576(7) 1.2163(3) 0.0515(8) Uani d 0.842(5) A 1
O O3' 0.6999(8) 0.91954(9) 1.3913(3) 0.0656(10) Uani d 0.842(5) A 1
H H3' 0.7283 0.9307 1.4538 0.098 Uiso calc 0.842(5) A 1
O O4' 0.4794(5) 0.95994(16) 1.3924(5) 0.0948(17) Uani d 0.842(5) A 1
C C1C 0.264(3) 0.8563(6) 1.2474(17) 0.036(5) Uiso d 0.158(5) A 2
C C2C 0.344(5) 0.8936(9) 1.278(5) 0.069(17) Uiso d 0.158(5) A 2
H H2C1 0.2725 0.9057 1.3395 0.082 Uiso calc 0.158(5) A 2
H H2C2 0.3410 0.9098 1.2071 0.082 Uiso calc 0.158(5) A 2
C C3C 0.534(3) 0.8889(7) 1.321(2) 0.071(7) Uiso d 0.158(5) A 2
H H3C1 0.6135 0.8880 1.2517 0.085 Uiso calc 0.158(5) A 2
H H3C2 0.5450 0.8648 1.3623 0.085 Uiso calc 0.158(5) A 2
C C4C 0.600(4) 0.9195(8) 1.403(2) 0.046(6) Uiso d 0.158(5) A 2
O O2C 0.249(2) 0.8454(4) 1.1478(13) 0.055(4) Uiso d 0.158(5) A 2
O O3C 0.775(3) 0.9125(5) 1.4279(18) 0.059(5) Uiso d 0.158(5) A 2
H H3C 0.8154 0.9291 1.4728 0.088 Uiso calc 0.158(5) A 2
O O4C 0.516(2) 0.9473(4) 1.4191(14) 0.033(3) Uiso d 0.158(5) A 2
O O1" 0.2773(2) 0.55329(4) 0.87060(15) 0.0286(4) Uani d 1 . .
O O2" 0.2410(4) 0.54230(6) 0.67628(18) 0.0536(6) Uani d 1 . .
O O3" -0.2730(3) 0.48181(6) 0.9724(2) 0.0502(5) Uani d 1 . .
H H3" -0.3119 0.4643 1.0136 0.075 Uiso calc 1 . .
O O4" -0.0350(3) 0.44444(6) 0.95824(19) 0.0441(5) Uani d 1 . .
C C1" 0.2275(4) 0.53288(8) 0.7770(2) 0.0363(6) Uani d 1 . .
C C2" 0.1521(4) 0.49623(8) 0.8170(3) 0.0387(6) Uani d 1 . .
H H2"1 0.2272 0.4857 0.8815 0.046 Uiso calc 1 . .
H H2"2 0.1490 0.4783 0.7510 0.046 Uiso calc 1 . .
C C3" -0.0378(4) 0.50370(9) 0.8603(3) 0.0470(7) Uani d 1 . .
H H3"1 -0.0367 0.5270 0.9065 0.056 Uiso calc 1 . .
H H3"2 -0.1175 0.5076 0.7909 0.056 Uiso calc 1 . .
C C4" -0.1151(4) 0.47335(8) 0.9347(3) 0.0386(6) Uani d 1 . .

loop_
_atom_site_aniso_label
_atom_site_aniso_U_11
_atom_site_aniso_U_22
_atom_site_aniso_U_33
_atom_site_aniso_U_12
_atom_site_aniso_U_13
_atom_site_aniso_U_23
C1A 0.0207(11) 0.0240(11) 0.0311(11) -0.0003(9) -0.0015(8) -0.0006(9)
C2A 0.0220(11) 0.0252(11) 0.0326(12) -0.0024(9) -0.0014(9) -0.0016(9)
C3A 0.0314(12) 0.0209(11) 0.0264(11) -0.0003(9) 0.0007(9) -0.0024(8)
C4A 0.0246(11) 0.0233(11) 0.0269(11) 0.0016(9) -0.0041(8) -0.0032(8)
C5A 0.0225(11) 0.0251(11) 0.0227(10) 0.0024(9) -0.0012(8) -0.0032(8)
C6A 0.0203(11) 0.0269(11) 0.0332(11) 0.0025(9) -0.0022(9) -0.0028(9)
C7A 0.0181(11) 0.0276(12) 0.0322(12) 0.0005(9) -0.0048(9) -0.0019(9)
C8A 0.0179(10) 0.0255(11) 0.0228(10) -0.0005(8) -0.0004(8) -0.0006(8)
C9A 0.0202(10) 0.0249(11) 0.0200(10) 0.0002(8) -0.0001(8) -0.0005(8)
C10A 0.0200(10) 0.0233(11) 0.0234(10) 0.0007(8) -0.0011(8) -0.0017(8)
C11A 0.0199(11) 0.0279(11) 0.0284(11) -0.0004(9) -0.0041(8) 0.0013(9)
O11A 0.0332(9) 0.0299(9) 0.0467(10) -0.0034(7) -0.0182(8) 0.0023(8)
C12A 0.0241(11) 0.0256(11) 0.0300(11) 0.0012(9) -0.0042(9) 0.0027(9)
C13A 0.0210(10) 0.0247(11) 0.0226(10) 0.0019(8) 0.0026(8) -0.0011(8)
C14A 0.0196(10) 0.0249(11) 0.0222(10) 0.0004(8) -0.0006(8) -0.0010(8)
C15A 0.0196(11) 0.0310(12) 0.0299(11) -0.0005(9) -0.0019(9) -0.0015(9)
C16A 0.0209(11) 0.0294(12) 0.0321(12) -0.0029(9) -0.0010(9) -0.0042(9)
C17A 0.0233(11) 0.0256(11) 0.0287(11) -0.0021(9) 0.0022(9) -0.0024(9)
C18A 0.0229(11) 0.0243(11) 0.0253(10) -0.0009(9) -0.0016(8) -0.0008(8)
C19A 0.0226(11) 0.0258(11) 0.0320(11) 0.0010(9) 0.0021(9) -0.0021(9)
C20A 0.0283(12) 0.0281(12) 0.0364(13) 0.0002(10) 0.0035(10) -0.0051(10)
C21A 0.0316(13) 0.0287(12) 0.0419(14) -0.0020(10) 0.0002(10) -0.0099(10)
C22A 0.0250(12) 0.0311(13) 0.0427(14) -0.0064(10) 0.0006(10) -0.0040(10)
C23A 0.0270(12) 0.0286(12) 0.0354(13) 0.0025(9) 0.0010(10) -0.0073(10)
C24A 0.0377(14) 0.0250(11) 0.0384(13) -0.0002(10) -0.0115(11) 0.0009(10)
C25A 0.0272(11) 0.0293(12) 0.0265(11) -0.0022(9) -0.0021(9) -0.0025(9)
C26A 0.0267(11) 0.0319(12) 0.0258(11) -0.0018(9) 0.0044(9) -0.0044(9)
C27A 0.0293(12) 0.0290(12) 0.0236(10) 0.0006(9) 0.0010(9) -0.0010(9)
C28A 0.0351(13) 0.0328(13) 0.0332(12) -0.0051(11) 0.0081(10) 0.0009(10)
C29A 0.0388(15) 0.0355(14) 0.0411(14) 0.0030(11) 0.0061(11) -0.0078(11)
C30A 0.0307(13) 0.0270(12) 0.0415(14) 0.0033(10) 0.0074(10) -0.0038(10)
O30A 0.0360(10) 0.0395(11) 0.0540(12) -0.0032(9) -0.0087(9) 0.0084(9)
O31A 0.0442(11) 0.0263(9) 0.0624(13) -0.0029(8) 0.0044(9) 0.0053(9)
C1B 0.0199(11) 0.0231(11) 0.0364(12) 0.0005(8) 0.0005(9) -0.0007(9)
C2B 0.0219(11) 0.0257(12) 0.0376(13) -0.0020(9) 0.0002(9) 0.0009(9)
C3B 0.0287(12) 0.0203(11) 0.0273(11) -0.0015(9) -0.0025(9) 0.0022(8)
C4B 0.0242(11) 0.0229(11) 0.0280(11) 0.0023(9) 0.0001(9) 0.0007(9)
C5B 0.0195(10) 0.0229(11) 0.0235(10) 0.0017(8) 0.0007(8) 0.0004(8)
C6B 0.0181(10) 0.0250(11) 0.0335(11) 0.0031(9) 0.0002(8) -0.0003(9)
C7B 0.0177(10) 0.0264(11) 0.0304(11) 0.0005(8) 0.0018(8) -0.0007(9)
C8B 0.0188(10) 0.0219(10) 0.0233(10) 0.0004(8) -0.0016(8) -0.0011(8)
C9B 0.0169(10) 0.0235(10) 0.0234(10) 0.0012(8) -0.0002(8) -0.0013(8)
C10B 0.0193(10) 0.0214(10) 0.0253(10) 0.0008(8) 0.0015(8) 0.0004(8)
C11B 0.0220(11) 0.0267(11) 0.0307(11) 0.0018(9) 0.0046(9) -0.0020(9)
O11B 0.0322(9) 0.0277(9) 0.0529(11) -0.0012(7) 0.0208(8) -0.0010(8)
C12B 0.0231(11) 0.0237(11) 0.0333(12) 0.0011(9) 0.0056(9) -0.0040(9)
C13B 0.0192(10) 0.0239(11) 0.0240(10) 0.0007(8) -0.0028(8) -0.0021(8)
C14B 0.0184(10) 0.0229(10) 0.0225(10) 0.0005(8) 0.0006(8) -0.0027(8)
C15B 0.0200(11) 0.0249(11) 0.0303(11) 0.0021(9) 0.0034(8) -0.0024(9)
C16B 0.0195(11) 0.0294(12) 0.0293(11) -0.0031(9) 0.0028(8) 0.0009(9)
C17B 0.0220(11) 0.0237(11) 0.0276(11) -0.0015(9) -0.0002(8) 0.0007(8)
C18B 0.0225(11) 0.0224(10) 0.0258(10) 0.0000(8) 0.0018(8) -0.0023(8)
C19B 0.0218(11) 0.0248(11) 0.0347(12) 0.0003(9) -0.0033(9) -0.0004(9)
C20B 0.0286(12) 0.0244(11) 0.0342(12) 0.0003(9) -0.0020(10) 0.0022(9)
C21B 0.0341(13) 0.0291(12) 0.0340(12) -0.0013(10) 0.0019(10) 0.0053(10)
C22B 0.0242(11) 0.0260(12) 0.0404(13) -0.0024(9) 0.0005(10) 0.0023(10)
C23B 0.0310(12) 0.0257(12) 0.0341(12) 0.0043(10) -0.0037(10) 0.0025(9)
C24B 0.0344(13) 0.0268(12) 0.0368(13) 0.0023(10) 0.0075(10) -0.0056(10)
C25B 0.0320(12) 0.0245(11) 0.0249(11) -0.0019(9) 0.0025(9) 0.0001(9)
C26B 0.0271(11) 0.0276(11) 0.0255(10) -0.0029(9) -0.0040(9) 0.0010(9)
C27B 0.0298(12) 0.0254(11) 0.0238(10) 0.0015(9) -0.0024(9) -0.0003(8)
C28B 0.0305(12) 0.0312(12) 0.0320(12) -0.0051(10) -0.0038(9) -0.0028(10)
C29B 0.0433(16) 0.0319(13) 0.0415(14) 0.0027(11) -0.0094(12) 0.0050(11)
C30B 0.0264(12) 0.0227(11) 0.0402(13) 0.0023(9) -0.0041(10) 0.0037(10)
O30B 0.0317(10) 0.0295(9) 0.0516(11) -0.0014(7) 0.0088(8) -0.0045(8)
O31B 0.0348(10) 0.0259(9) 0.0608(13) -0.0030(8) 0.0048(9) -0.0065(8)
O1' 0.0348(9) 0.0235(8) 0.0319(8) -0.0033(7) -0.0011(7) -0.0015(7)
C1' 0.0335(19) 0.0301(17) 0.0338(16) -0.0081(14) -0.0032(16) 0.0009(13)
C2' 0.048(3) 0.024(2) 0.052(3) -0.0089(15) -0.010(2) 0.0071(14)
C3' 0.070(3) 0.0399(19) 0.0397(18) -0.0235(18) 0.0018(17) 0.0001(15)
C4' 0.044(2) 0.0407(19) 0.046(2) -0.0156(16) 0.0073(17) -0.0047(18)
O2' 0.0573(17) 0.0364(13) 0.0616(16) -0.0106(12) 0.0237(13) -0.0041(12)
O3' 0.101(3) 0.0391(16) 0.0556(19) 0.005(2) -0.018(2) -0.0122(13)
O4' 0.054(2) 0.105(4) 0.124(4) 0.015(2) -0.025(2) -0.075(3)
O1" 0.0368(9) 0.0205(8) 0.0285(8) -0.0017(7) -0.0002(7) -0.0001(6)
O2" 0.0848(17) 0.0421(11) 0.0337(10) -0.0149(11) -0.0045(10) 0.0005(9)
O3" 0.0411(11) 0.0423(12) 0.0674(14) 0.0025(9) 0.0045(10) 0.0187(10)
O4" 0.0470(12) 0.0305(10) 0.0548(12) -0.0026(9) 0.0060(9) 0.0048(9)
C1" 0.0452(15) 0.0298(13) 0.0339(13) -0.0032(11) -0.0030(11) 0.0003(10)
C2" 0.0479(16) 0.0264(12) 0.0419(14) -0.0029(11) 0.0009(12) -0.0027(11)
C3" 0.0485(17) 0.0373(15) 0.0552(18) -0.0020(13) 0.0006(14) 0.0073(13)
C4" 0.0418(15) 0.0302(13) 0.0436(15) -0.0039(11) -0.0058(12) 0.0041(11)

loop_
_atom_type_symbol
_atom_type_description
_atom_type_scat_dispersion_real
_atom_type_scat_dispersion_imag
_atom_type_scat_source
C C 0.0181 0.0091 'International Tables Vol C Tables 4.2.6.8 and 6.1.1.4'
H H 0.0000 0.0000 'International Tables Vol C Tables 4.2.6.8 and 6.1.1.4'
O O 0.0492 0.0322 'International Tables Vol C Tables 4.2.6.8 and 6.1.1.4'

loop_
_geom_angle_atom_site_label_1
_geom_angle_atom_site_label_2
_geom_angle_atom_site_label_3
_geom_angle
C2A C1A C10A 112.85(19)
C2A C1A H1A1 109.0
C10A C1A H1A1 109.0
C2A C1A H1A2 109.0
C10A C1A H1A2 109.0
H1A1 C1A H1A2 107.8
C3A C2A C1A 109.84(19)
C3A C2A H2A1 109.7
C1A C2A H2A1 109.7
C3A C2A H2A2 109.7
C1A C2A H2A2 109.7
H2A1 C2A H2A2 108.2
O1' C3A C2A 109.58(19)
O1' C3A C4A 107.19(18)
C2A C3A C4A 114.32(19)
O1' C3A H3A 108.5
C2A C3A H3A 108.5
C4A C3A H3A 108.5
C24A C4A C3A 106.5(2)
C24A C4A C23A 107.9(2)
C3A C4A C23A 112.12(19)
C24A C4A C5A 109.11(19)
C3A C4A C5A 106.58(18)
C23A C4A C5A 114.4(2)
C6A C5A C10A 110.48(19)
C6A C5A C4A 113.52(18)
C10A C5A C4A 116.92(18)
C6A C5A H5A 104.9
C10A C5A H5A 104.9
C4A C5A H5A 104.9
C7A C6A C5A 110.27(19)
C7A C6A H6A1 109.6
C5A C6A H6A1 109.6
C7A C6A H6A2 109.6
C5A C6A H6A2 109.6
H6A1 C6A H6A2 108.1
C6A C7A C8A 114.47(18)
C6A C7A H7A1 108.6
C8A C7A H7A1 108.6
C6A C7A H7A2 108.6
C8A C7A H7A2 108.6
H7A1 C7A H7A2 107.6
C7A C8A C26A 107.45(18)
C7A C8A C9A 110.62(18)
C26A C8A C9A 110.44(18)
C7A C8A C14A 109.96(17)
C26A C8A C14A 110.85(18)
C9A C8A C14A 107.55(17)
C11A C9A C10A 115.77(18)
C11A C9A C8A 107.88(18)
C10A C9A C8A 117.85(18)
C11A C9A H9A 104.6
C10A C9A H9A 104.6
C8A C9A H9A 104.6
C25A C10A C1A 109.29(18)
C25A C10A C5A 113.72(18)
C1A C10A C5A 107.40(18)
C25A C10A C9A 111.96(18)
C1A C10A C9A 108.14(18)
C5A C10A C9A 106.07(17)
O11A C11A C12A 119.5(2)
O11A C11A C9A 124.1(2)
C12A C11A C9A 116.41(19)
C13A C12A C11A 124.7(2)
C13A C12A H12A 117.7
C11A C12A H12A 117.7
C12A C13A C18A 118.5(2)
C12A C13A C14A 120.5(2)
C18A C13A C14A 120.84(19)
C13A C14A C15A 112.31(19)
C13A C14A C27A 106.36(18)
C15A C14A C27A 106.77(18)
C13A C14A C8A 109.09(17)
C15A C14A C8A 110.50(18)
C27A C14A C8A 111.75(18)
C16A C15A C14A 113.31(19)
C16A C15A H15A 108.9
C14A C15A H15A 108.9
C16A C15A H15B 108.9
C14A C15A H15B 108.9
H15A C15A H15B 107.7
C15A C16A C17A 113.00(19)
C15A C16A H16A 109.0
C17A C16A H16A 109.0
C15A C16A H16B 109.0
C17A C16A H16B 109.0
H16A C16A H16B 107.8
C16A C17A C28A 110.2(2)
C16A C17A C22A 110.49(19)
C28A C17A C22A 107.9(2)
C16A C17A C18A 109.43(19)
C28A C17A C18A 108.08(19)
C22A C17A C18A 110.72(19)
C13A C18A C19A 109.69(18)
C13A C18A C17A 112.67(19)
C19A C18A C17A 113.67(18)
C13A C18A H18A 106.8
C19A C18A H18A 106.8
C17A C18A H18A 106.8
C20A C19A C18A 113.1(2)
C20A C19A H19A 109.0
C18A C19A H19A 109.0
C20A C19A H19B 109.0
C18A C19A H19B 109.0
H19A C19A H19B 107.8
C30A C20A C21A 110.0(2)
C30A C20A C19A 111.3(2)
C21A C20A C19A 108.7(2)
C30A C20A C29A 106.4(2)
C21A C20A C29A 111.3(2)
C19A C20A C29A 109.0(2)
C20A C21A C22A 112.1(2)
C20A C21A H21A 109.2
C22A C21A H21A 109.2
C20A C21A H21B 109.2
C22A C21A H21B 109.2
H21A C21A H21B 107.9
C21A C22A C17A 114.5(2)
C21A C22A H22A 108.6
C17A C22A H22A 108.6
C21A C22A H22B 108.6
C17A C22A H22B 108.6
H22A C22A H22B 107.6
C4A C23A H23A 109.5
C4A C23A H23B 109.5
H23A C23A H23B 109.5
C4A C23A H23C 109.5
H23A C23A H23C 109.5
H23B C23A H23C 109.5
C4A C24A H24A 109.5
C4A C24A H24B 109.5
H24A C24A H24B 109.5
C4A C24A H24C 109.5
H24A C24A H24C 109.5
H24B C24A H24C 109.5
C10A C25A H25A 109.5
C10A C25A H25B 109.5
H25A C25A H25B 109.5
C10A C25A H25C 109.5
H25A C25A H25C 109.5
H25B C25A H25C 109.5
C8A C26A H26A 109.5
C8A C26A H26B 109.5
H26A C26A H26B 109.5
C8A C26A H26C 109.5
H26A C26A H26C 109.5
H26B C26A H26C 109.5
C14A C27A H27A 109.5
C14A C27A H27B 109.5
H27A C27A H27B 109.5
C14A C27A H27C 109.5
H27A C27A H27C 109.5
H27B C27A H27C 109.5
C17A C28A H28A 109.5
C17A C28A H28B 109.5
H28A C28A H28B 109.5
C17A C28A H28C 109.5
H28A C28A H28C 109.5
H28B C28A H28C 109.5
C20A C29A H29A 109.5
C20A C29A H29B 109.5
H29A C29A H29B 109.5
C20A C29A H29C 109.5
H29A C29A H29C 109.5
H29B C29A H29C 109.5
O31A C30A O30A 122.9(3)
O31A C30A C20A 121.2(2)
O30A C30A C20A 115.8(2)
C30A O30A H30A 109.5
C2B C1B C10B 112.49(19)
C2B C1B H1B1 109.1
C10B C1B H1B1 109.1
C2B C1B H1B2 109.1
C10B C1B H1B2 109.1
H1B1 C1B H1B2 107.8
C3B C2B C1B 110.7(2)
C3B C2B H2B1 109.5
C1B C2B H2B1 109.5
C3B C2B H2B2 109.5
C1B C2B H2B2 109.5
H2B1 C2B H2B2 108.1
O1" C3B C2B 106.11(18)
O1" C3B C4B 109.97(18)
C2B C3B C4B 114.05(19)
O1" C3B H3B 108.9
C2B C3B H3B 108.9
C4B C3B H3B 108.9
C24B C4B C3B 107.2(2)
C24B C4B C23B 107.64(19)
C3B C4B C23B 111.55(19)
C24B C4B C5B 108.58(19)
C3B C4B C5B 106.67(18)
C23B C4B C5B 114.91(19)
C6B C5B C10B 110.64(18)
C6B C5B C4B 113.41(18)
C10B C5B C4B 116.78(18)
C6B C5B H5B 104.9
C10B C5B H5B 104.9
C4B C5B H5B 104.9
C7B C6B C5B 110.23(18)
C7B C6B H6B1 109.6
C5B C6B H6B1 109.6
C7B C6B H6B2 109.6
C5B C6B H6B2 109.6
H6B1 C6B H6B2 108.1
C6B C7B C8B 114.02(19)
C6B C7B H7B1 108.7
C8B C7B H7B1 108.7
C6B C7B H7B2 108.7
C8B C7B H7B2 108.7
H7B1 C7B H7B2 107.6
C7B C8B C26B 107.65(18)
C7B C8B C9B 111.18(18)
C26B C8B C9B 110.58(18)
C7B C8B C14B 109.59(18)
C26B C8B C14B 110.43(18)
C9B C8B C14B 107.42(17)
C11B C9B C8B 108.24(18)
C11B C9B C10B 116.05(18)
C8B C9B C10B 117.61(17)
C11B C9B H9B 104.4
C8B C9B H9B 104.4
C10B C9B H9B 104.4
C25B C10B C1B 108.96(18)
C25B C10B C5B 113.97(18)
C1B C10B C5B 107.55(18)
C25B C10B C9B 111.95(18)
C1B C10B C9B 108.05(17)
C5B C10B C9B 106.11(16)
O11B C11B C12B 119.4(2)
O11B C11B C9B 124.0(2)
C12B C11B C9B 116.6(2)
C13B C12B C11B 124.6(2)
C13B C12B H12B 117.7
C11B C12B H12B 117.7
C12B C13B C18B 118.8(2)
C12B C13B C14B 120.4(2)
C18B C13B C14B 120.62(19)
C13B C14B C15B 111.82(18)
C13B C14B C27B 106.64(18)
C15B C14B C27B 106.81(18)
C13B C14B C8B 109.09(17)
C15B C14B C8B 110.70(17)
C27B C14B C8B 111.72(18)
C16B C15B C14B 113.51(19)
C16B C15B H15C 108.9
C14B C15B H15C 108.9
C16B C15B H15D 108.9
C14B C15B H15D 108.9
H15C C15B H15D 107.7
C17B C16B C15B 112.59(19)
C17B C16B H16C 109.1
C15B C16B H16C 109.1
C17B C16B H16D 109.1
C15B C16B H16D 109.1
H16C C16B H16D 107.8
C16B C17B C28B 109.67(19)
C16B C17B C22B 109.60(19)
C28B C17B C22B 108.13(19)
C16B C17B C18B 109.90(18)
C28B C17B C18B 108.46(19)
C22B C17B C18B 111.06(19)
C13B C18B C19B 108.86(18)
C13B C18B C17B 113.43(19)
C19B C18B C17B 113.87(18)
C13B C18B H18B 106.7
C19B C18B H18B 106.7
C17B C18B H18B 106.7
C20B C19B C18B 113.19(19)
C20B C19B H19C 108.9
C18B C19B H19C 108.9
C20B C19B H19D 108.9
C18B C19B H19D 108.9
H19C C19B H19D 107.8
C30B C20B C21B 109.6(2)
C30B C20B C19B 112.0(2)
C21B C20B C19B 108.4(2)
C30B C20B C29B 106.1(2)
C21B C20B C29B 110.9(2)
C19B C20B C29B 109.9(2)
C22B C21B C20B 111.6(2)
C22B C21B H21C 109.3
C20B C21B H21C 109.3
C22B C21B H21D 109.3
C20B C21B H21D 109.3
H21C C21B H21D 108.0
C21B C22B C17B 115.0(2)
C21B C22B H22C 108.5
C17B C22B H22C 108.5
C21B C22B H22D 108.5
C17B C22B H22D 108.5
H22C C22B H22D 107.5
C4B C23B H23D 109.5
C4B C23B H23E 109.5
H23D C23B H23E 109.5
C4B C23B H23F 109.5
H23D C23B H23F 109.5
H23E C23B H23F 109.5
C4B C24B H24D 109.5
C4B C24B H24E 109.5
H24D C24B H24E 109.5
C4B C24B H24F 109.5
H24D C24B H24F 109.5
H24E C24B H24F 109.5
C10B C25B H25D 109.5
C10B C25B H25E 109.5
H25D C25B H25E 109.5
C10B C25B H25F 109.5
H25D C25B H25F 109.5
H25E C25B H25F 109.5
C8B C26B H26D 109.5
C8B C26B H26E 109.5
H26D C26B H26E 109.5
C8B C26B H26F 109.5
H26D C26B H26F 109.5
H26E C26B H26F 109.5
C14B C27B H27D 109.5
C14B C27B H27E 109.5
H27D C27B H27E 109.5
C14B C27B H27F 109.5
H27D C27B H27F 109.5
H27E C27B H27F 109.5
C17B C28B H28D 109.5
C17B C28B H28E 109.5
H28D C28B H28E 109.5
C17B C28B H28F 109.5
H28D C28B H28F 109.5
H28E C28B H28F 109.5
C20B C29B H29D 109.5
C20B C29B H29E 109.5
H29D C29B H29E 109.5
C20B C29B H29F 109.5
H29D C29B H29F 109.5
H29E C29B H29F 109.5
O31B C30B O30B 122.8(2)
O31B C30B C20B 122.0(2)
O30B C30B C20B 115.1(2)
C30B O30B H30B 109.5
C1' O1' C3A 117.8(2)
C1C O1' C3A 120.8(8)
O2' C1' O1' 124.2(3)
O2' C1' C2' 125.4(4)
O1' C1' C2' 110.3(4)
C1' C2' C3' 112.6(5)
C1' C2' H2'1 109.1
C3' C2' H2'1 109.1
C1' C2' H2'2 109.1
C3' C2' H2'2 109.1
H2'1 C2' H2'2 107.8
C4' C3' C2' 110.3(4)
C4' C3' H3'1 109.6
C2' C3' H3'1 109.6
C4' C3' H3'2 109.6
C2' C3' H3'2 109.6
H3'1 C3' H3'2 108.1
O4' C4' O3' 123.9(4)
O4' C4' C3' 118.3(4)
O3' C4' C3' 117.6(4)
C4' O3' H3' 109.5
O2C C1C O1' 125.4(17)
O2C C1C C2C 123(3)
O1' C1C C2C 112(3)
C1C C2C C3C 110(2)
C1C C2C H2C1 109.6
C3C C2C H2C1 109.6
C1C C2C H2C2 109.6
C3C C2C H2C2 109.6
H2C1 C2C H2C2 108.2
C2C C3C C4C 114(2)
C2C C3C H3C1 108.7
C4C C3C H3C1 108.7
C2C C3C H3C2 108.7
C4C C3C H3C2 108.7
H3C1 C3C H3C2 107.6
O4C C4C O3C 129(2)
O4C C4C C3C 122(3)
O3C C4C C3C 107(2)
C4C O3C H3C 109.5
C1" O1" C3B 119.53(19)
C4" O3" H3" 109.5
O2" C1" O1" 125.1(3)
O2" C1" C2" 124.9(3)
O1" C1" C2" 109.9(2)
C1" C2" C3" 107.2(2)
C1" C2" H2"1 110.3
C3" C2" H2"1 110.3
C1" C2" H2"2 110.3
C3" C2" H2"2 110.3
H2"1 C2" H2"2 108.5
C4" C3" C2" 114.8(3)
C4" C3" H3"1 108.6
C2" C3" H3"1 108.6
C4" C3" H3"2 108.6
C2" C3" H3"2 108.6
H3"1 C3" H3"2 107.5
O4" C4" O3" 124.7(3)
O4" C4" C3" 123.2(3)
O3" C4" C3" 112.1(3)

loop_
_geom_bond_atom_site_label_1
_geom_bond_atom_site_label_2
_geom_bond_distance
C1A C2A 1.531(3)
C1A C10A 1.549(3)
C1A H1A1 0.9900
C1A H1A2 0.9900
C2A C3A 1.513(3)
C2A H2A1 0.9900
C2A H2A2 0.9900
C3A O1' 1.462(3)
C3A C4A 1.538(3)
C3A H3A 1.0000
C4A C24A 1.534(3)
C4A C23A 1.540(3)
C4A C5A 1.563(3)
C5A C6A 1.535(3)
C5A C10A 1.563(3)
C5A H5A 1.0000
C6A C7A 1.523(3)
C6A H6A1 0.9900
C6A H6A2 0.9900
C7A C8A 1.544(3)
C7A H7A1 0.9900
C7A H7A2 0.9900
C8A C26A 1.552(3)
C8A C9A 1.572(3)
C8A C14A 1.584(3)
C9A C11A 1.534(3)
C9A C10A 1.569(3)
C9A H9A 1.0000
C10A C25A 1.540(3)
C11A O11A 1.222(3)
C11A C12A 1.475(3)
C12A C13A 1.345(3)
C12A H12A 0.9500
C13A C18A 1.521(3)
C13A C14A 1.527(3)
C14A C15A 1.548(3)
C14A C27A 1.556(3)
C15A C16A 1.527(3)
C15A H15A 0.9900
C15A H15B 0.9900
C16A C17A 1.531(3)
C16A H16A 0.9900
C16A H16B 0.9900
C17A C28A 1.537(3)
C17A C22A 1.546(3)
C17A C18A 1.552(3)
C18A C19A 1.547(3)
C18A H18A 1.0000
C19A C20A 1.536(3)
C19A H19A 0.9900
C19A H19B 0.9900
C20A C30A 1.524(4)
C20A C21A 1.526(4)
C20A C29A 1.541(4)
C21A C22A 1.528(4)
C21A H21A 0.9900
C21A H21B 0.9900
C22A H22A 0.9900
C22A H22B 0.9900
C23A H23A 0.9800
C23A H23B 0.9800
C23A H23C 0.9800
C24A H24A 0.9800
C24A H24B 0.9800
C24A H24C 0.9800
C25A H25A 0.9800
C25A H25B 0.9800
C25A H25C 0.9800
C26A H26A 0.9800
C26A H26B 0.9800
C26A H26C 0.9800
C27A H27A 0.9800
C27A H27B 0.9800
C27A H27C 0.9800
C28A H28A 0.9800
C28A H28B 0.9800
C28A H28C 0.9800
C29A H29A 0.9800
C29A H29B 0.9800
C29A H29C 0.9800
C30A O31A 1.249(3)
C30A O30A 1.282(3)
O30A H30A 0.8400
C1B C2B 1.529(3)
C1B C10B 1.551(3)
C1B H1B1 0.9900
C1B H1B2 0.9900
C2B C3B 1.512(3)
C2B H2B1 0.9900
C2B H2B2 0.9900
C3B O1" 1.464(3)
C3B C4B 1.537(3)
C3B H3B 1.0000
C4B C24B 1.534(3)
C4B C23B 1.541(3)
C4B C5B 1.567(3)
C5B C6B 1.530(3)
C5B C10B 1.560(3)
C5B H5B 1.0000
C6B C7B 1.527(3)
C6B H6B1 0.9900
C6B H6B2 0.9900
C7B C8B 1.534(3)
C7B H7B1 0.9900
C7B H7B2 0.9900
C8B C26B 1.544(3)
C8B C9B 1.568(3)
C8B C14B 1.584(3)
C9B C11B 1.530(3)
C9B C10B 1.571(3)
C9B H9B 1.0000
C10B C25B 1.545(3)
C11B O11B 1.229(3)
C11B C12B 1.473(3)
C12B C13B 1.343(3)
C12B H12B 0.9500
C13B C18B 1.522(3)
C13B C14B 1.533(3)
C14B C15B 1.547(3)
C14B C27B 1.556(3)
C15B C16B 1.528(3)
C15B H15C 0.9900
C15B H15D 0.9900
C16B C17B 1.528(3)
C16B H16C 0.9900
C16B H16D 0.9900
C17B C28B 1.531(3)
C17B C22B 1.542(3)
C17B C18B 1.551(3)
C18B C19B 1.548(3)
C18B H18B 1.0000
C19B C20B 1.534(3)
C19B H19C 0.9900
C19B H19D 0.9900
C20B C30B 1.517(4)
C20B C21B 1.528(4)
C20B C29B 1.548(3)
C21B C22B 1.526(4)
C21B H21C 0.9900
C21B H21D 0.9900
C22B H22C 0.9900
C22B H22D 0.9900
C23B H23D 0.9800
C23B H23E 0.9800
C23B H23F 0.9800
C24B H24D 0.9800
C24B H24E 0.9800
C24B H24F 0.9800
C25B H25D 0.9800
C25B H25E 0.9800
C25B H25F 0.9800
C26B H26D 0.9800
C26B H26E 0.9800
C26B H26F 0.9800
C27B H27D 0.9800
C27B H27E 0.9800
C27B H27F 0.9800
C28B H28D 0.9800
C28B H28E 0.9800
C28B H28F 0.9800
C29B H29D 0.9800
C29B H29E 0.9800
C29B H29F 0.9800
C30B O31B 1.225(3)
C30B O30B 1.308(3)
O30B H30B 0.8400
O1' C1' 1.336(4)
O1' C1C 1.34(2)
C1' O2' 1.194(5)
C1' C2' 1.512(5)
C2' C3' 1.539(7)
C2' H2'1 0.9900
C2' H2'2 0.9900
C3' C4' 1.514(5)
C3' H3'1 0.9900
C3' H3'2 0.9900
C4' O4' 1.233(6)
C4' O3' 1.257(7)
O3' H3' 0.8400
C1C O2C 1.202(19)
C1C C2C 1.51(2)
C2C C3C 1.51(3)
C2C H2C1 0.9900
C2C H2C2 0.9900
C3C C4C 1.52(2)
C3C H3C1 0.9900
C3C H3C2 0.9900
C4C O4C 1.19(3)
C4C O3C 1.35(3)
O3C H3C 0.8400
O1" C1" 1.340(3)
O2" C1" 1.199(3)
O3" C4" 1.298(4)
O3" H3" 0.8400
O4" C4" 1.228(4)
C1" C2" 1.507(4)
C2" C3" 1.534(4)
C2" H2"1 0.9900
C2" H2"2 0.9900
C3" C4" 1.502(4)
C3" H3"1 0.9900
C3" H3"2 0.9900

loop_
_geom_hbond_atom_site_label_D
_geom_hbond_atom_site_label_H
_geom_hbond_atom_site_label_A
_geom_hbond_site_symmetry_A
_geom_hbond_distance_DH
_geom_hbond_distance_HA
_geom_hbond_distance_DA
_geom_hbond_angle_DHA
O30A H30A O4' 2_648 0.84 1.85 2.686(4) 172.0
O30A H30A O4C 2_648 0.84 1.83 2.650(18) 166.0
O30B H30B O4" 2_557 0.84 1.85 2.686(3) 173.0
O3' H3' O31A 2_658 0.84 1.85 2.677(4) 169.0
O3C H3C O31A 2_658 0.84 1.53 2.34(2) 159.8
O3" H3" O31B 2_547 0.84 1.77 2.577(3) 160.5

loop_
_geom_torsion_atom_site_label_1
_geom_torsion_atom_site_label_2
_geom_torsion_atom_site_label_3
_geom_torsion_atom_site_label_4
_geom_torsion
C10A C1A C2A C3A -58.5(3)
C1A C2A C3A O1' 179.81(18)
C1A C2A C3A C4A 59.5(3)
O1' C3A C4A C24A 67.5(2)
C2A C3A C4A C24A -170.83(19)
O1' C3A C4A C23A -50.2(2)
C2A C3A C4A C23A 71.4(3)
O1' C3A C4A C5A -176.11(17)
C2A C3A C4A C5A -54.5(2)
C24A C4A C5A C6A -62.7(3)
C3A C4A C5A C6A -177.27(18)
C23A C4A C5A C6A 58.2(3)
C24A C4A C5A C10A 166.9(2)
C3A C4A C5A C10A 52.3(2)
C23A C4A C5A C10A -72.2(3)
C10A C5A C6A C7A -64.9(2)
C4A C5A C6A C7A 161.51(19)
C5A C6A C7A C8A 56.1(3)
C6A C7A C8A C26A 76.6(2)
C6A C7A C8A C9A -44.1(3)
C6A C7A C8A C14A -162.70(19)
C7A C8A C9A C11A 176.89(18)
C26A C8A C9A C11A 58.1(2)
C14A C8A C9A C11A -63.0(2)
C7A C8A C9A C10A 43.5(2)
C26A C8A C9A C10A -75.3(2)
C14A C8A C9A C10A 163.58(17)
C2A C1A C10A C25A -70.1(2)
C2A C1A C10A C5A 53.7(2)
C2A C1A C10A C9A 167.82(18)
C6A C5A C10A C25A -63.4(2)
C4A C5A C10A C25A 68.5(3)
C6A C5A C10A C1A 175.53(18)
C4A C5A C10A C1A -52.6(2)
C6A C5A C10A C9A 60.1(2)
C4A C5A C10A C9A -168.06(19)
C11A C9A C10A C25A -56.4(3)
C8A C9A C10A C25A 73.5(2)
C11A C9A C10A C1A 64.1(2)
C8A C9A C10A C1A -166.06(18)
C11A C9A C10A C5A 179.04(18)
C8A C9A C10A C5A -51.1(2)
C10A C9A C11A O11A -9.7(3)
C8A C9A C11A O11A -144.2(2)
C10A C9A C11A C12A 171.7(2)
C8A C9A C11A C12A 37.2(3)
O11A C11A C12A C13A 175.0(2)
C9A C11A C12A C13A -6.4(4)
C11A C12A C13A C18A 176.5(2)
C11A C12A C13A C14A 1.9(4)
C12A C13A C14A C15A -151.5(2)
C18A C13A C14A C15A 33.9(3)
C12A C13A C14A C27A 92.0(2)
C18A C13A C14A C27A -82.5(2)
C12A C13A C14A C8A -28.7(3)
C18A C13A C14A C8A 156.79(19)
C7A C8A C14A C13A 179.33(18)
C26A C8A C14A C13A -62.0(2)
C9A C8A C14A C13A 58.8(2)
C7A C8A C14A C15A -56.7(2)
C26A C8A C14A C15A 61.9(2)
C9A C8A C14A C15A -177.25(18)
C7A C8A C14A C27A 62.0(2)
C26A C8A C14A C27A -179.32(19)
C9A C8A C14A C27A -58.5(2)
C13A C14A C15A C16A -40.7(3)
C27A C14A C15A C16A 75.5(2)
C8A C14A C15A C16A -162.74(19)
C14A C15A C16A C17A 56.3(3)
C15A C16A C17A C28A 59.0(3)
C15A C16A C17A C22A 178.1(2)
C15A C16A C17A C18A -59.7(3)
C12A C13A C18A C19A -86.0(2)
C14A C13A C18A C19A 88.6(2)
C12A C13A C18A C17A 146.3(2)
C14A C13A C18A C17A -39.1(3)
C16A C17A C18A C13A 49.3(2)
C28A C17A C18A C13A -70.7(2)
C22A C17A C18A C13A 171.32(19)
C16A C17A C18A C19A -76.3(2)
C28A C17A C18A C19A 163.7(2)
C22A C17A C18A C19A 45.7(3)
C13A C18A C19A C20A -179.30(19)
C17A C18A C19A C20A -52.2(3)
C18A C19A C20A C30A -64.9(3)
C18A C19A C20A C21A 56.5(3)
C18A C19A C20A C29A 178.0(2)
C30A C20A C21A C22A 64.5(3)
C19A C20A C21A C22A -57.6(3)
C29A C20A C21A C22A -177.7(2)
C20A C21A C22A C17A 55.3(3)
C16A C17A C22A C21A 73.7(3)
C28A C17A C22A C21A -165.8(2)
C18A C17A C22A C21A -47.7(3)
C21A C20A C30A O31A 19.7(3)
C19A C20A C30A O31A 140.3(2)
C29A C20A C30A O31A -101.0(3)
C21A C20A C30A O30A -163.7(2)
C19A C20A C30A O30A -43.2(3)
C29A C20A C30A O30A 75.5(3)
C10B C1B C2B C3B -57.9(3)
C1B C2B C3B O1" -179.78(18)
C1B C2B C3B C4B 59.0(3)
O1" C3B C4B C24B 70.7(2)
C2B C3B C4B C24B -170.2(2)
O1" C3B C4B C23B -46.9(2)
C2B C3B C4B C23B 72.2(2)
O1" C3B C4B C5B -173.10(17)
C2B C3B C4B C5B -54.1(2)
C24B C4B C5B C6B -61.6(2)
C3B C4B C5B C6B -176.89(19)
C23B C4B C5B C6B 58.9(3)
C24B C4B C5B C10B 167.92(19)
C3B C4B C5B C10B 52.7(2)
C23B C4B C5B C10B -71.5(3)
C10B C5B C6B C7B -65.1(2)
C4B C5B C6B C7B 161.49(18)
C5B C6B C7B C8B 56.4(3)
C6B C7B C8B C26B 76.9(2)
C6B C7B C8B C9B -44.4(3)
C6B C7B C8B C14B -162.99(18)
C7B C8B C9B C11B 177.43(18)
C26B C8B C9B C11B 57.9(2)
C14B C8B C9B C11B -62.7(2)
C7B C8B C9B C10B 43.5(3)
C26B C8B C9B C10B -76.1(2)
C14B C8B C9B C10B 163.37(17)
C2B C1B C10B C25B -70.6(2)
C2B C1B C10B C5B 53.4(2)
C2B C1B C10B C9B 167.58(19)
C6B C5B C10B C25B -63.8(2)
C4B C5B C10B C25B 67.9(2)
C6B C5B C10B C1B 175.28(18)
C4B C5B C10B C1B -53.0(2)
C6B C5B C10B C9B 59.8(2)
C4B C5B C10B C9B -168.43(18)
C11B C9B C10B C25B -56.0(2)
C8B C9B C10B C25B 74.4(2)
C11B C9B C10B C1B 64.0(2)
C8B C9B C10B C1B -165.59(18)
C11B C9B C10B C5B 179.06(18)
C8B C9B C10B C5B -50.5(2)
C8B C9B C11B O11B -144.8(2)
C10B C9B C11B O11B -10.0(3)
C8B C9B C11B C12B 36.7(3)
C10B C9B C11B C12B 171.44(19)
O11B C11B C12B C13B 175.7(2)
C9B C11B C12B C13B -5.7(4)
C11B C12B C13B C18B 176.1(2)
C11B C12B C13B C14B 1.7(4)
C12B C13B C14B C15B -151.6(2)
C18B C13B C14B C15B 34.0(3)
C12B C13B C14B C27B 92.0(3)
C18B C13B C14B C27B -82.4(2)
C12B C13B C14B C8B -28.8(3)
C18B C13B C14B C8B 156.80(18)
C7B C8B C14B C13B 179.67(18)
C26B C8B C14B C13B -61.9(2)
C9B C8B C14B C13B 58.8(2)
C7B C8B C14B C15B -56.9(2)
C26B C8B C14B C15B 61.5(2)
C9B C8B C14B C15B -177.79(17)
C7B C8B C14B C27B 62.0(2)
C26B C8B C14B C27B -179.56(19)
C9B C8B C14B C27B -58.9(2)
C13B C14B C15B C16B -42.3(3)
C27B C14B C15B C16B 74.0(2)
C8B C14B C15B C16B -164.20(18)
C14B C15B C16B C17B 57.5(3)
C15B C16B C17B C28B 60.3(3)
C15B C16B C17B C22B 178.84(19)
C15B C16B C17B C18B -58.9(2)
C12B C13B C18B C19B -84.2(3)
C14B C13B C18B C19B 90.3(2)
C12B C13B C18B C17B 147.9(2)
C14B C13B C18B C17B -37.6(3)
C16B C17B C18B C13B 47.7(2)
C28B C17B C18B C13B -72.2(2)
C22B C17B C18B C13B 169.11(19)
C16B C17B C18B C19B -77.6(2)
C28B C17B C18B C19B 162.56(19)
C22B C17B C18B C19B 43.9(3)
C13B C18B C19B C20B -179.00(19)
C17B C18B C19B C20B -51.4(3)
C18B C19B C20B C30B -63.8(3)
C18B C19B C20B C21B 57.2(3)
C18B C19B C20B C29B 178.5(2)
C30B C20B C21B C22B 64.0(3)
C19B C20B C21B C22B -58.5(3)
C29B C20B C21B C22B -179.2(2)
C20B C21B C22B C17B 55.4(3)
C16B C17B C22B C21B 75.1(3)
C28B C17B C22B C21B -165.4(2)
C18B C17B C22B C21B -46.5(3)
C21B C20B C30B O31B 21.6(3)
C19B C20B C30B O31B 142.0(2)
C29B C20B C30B O31B -98.1(3)
C21B C20B C30B O30B -161.2(2)
C19B C20B C30B O30B -40.8(3)
C29B C20B C30B O30B 79.1(3)
C2A C3A O1' C1' 90.1(3)
C4A C3A O1' C1' -145.3(3)
C2A C3A O1' C1C 118.5(13)
C4A C3A O1' C1C -116.9(13)
C1C O1' C1' O2' -114(2)
C3A O1' C1' O2' -10.1(6)
C1C O1' C1' C2' 64(2)
C3A O1' C1' C2' 167.6(4)
O2' C1' C2' C3' -31.0(8)
O1' C1' C2' C3' 151.4(4)
C1' C2' C3' C4' -102.6(5)
C2' C3' C4' O4' -71.9(6)
C2' C3' C4' O3' 111.4(5)
C1' O1' C1C O2C 113(4)
C3A O1' C1C O2C 23(3)
C1' O1' C1C C2C -67(2)
C3A O1' C1C C2C -157.9(17)
O2C C1C C2C C3C -101(4)
O1' C1C C2C C3C 79(4)
C1C C2C C3C C4C -154(3)
C2C C3C C4C O4C -9(5)
C2C C3C C4C O3C -177(3)
C2B C3B O1" C1" 120.9(2)
C4B C3B O1" C1" -115.3(2)
C3B O1" C1" O2" 15.6(4)
C3B O1" C1" C2" -164.5(2)
O2" C1" C2" C3" -103.3(4)
O1" C1" C2" C3" 76.9(3)
C1" C2" C3" C4" -163.3(3)
C2" C3" C4" O4" -1.1(4)
C2" C3" C4" O3" 177.5(3)
